data_2012334
loop_
_publ_author_name
'Lemoine, Pascale'
'Viossat, Bernard'

_publ_section_title
Chloro(2,9-dimethyl-1,10-phenanthroline-<i>N</i>,<i>N</i>')(isoquinoline-1-carboxylato-<i>O</i>,<i>N</i>)copper(II)
_journal_issue 11
_journal_name_full 'Acta Crystallographica Section C'
_journal_page_first 1248
_journal_page_last 1250
_journal_paper_doi 10.1107/S0108270101011799
_journal_volume 57
_journal_year 2001
_chemical_formula_iupac '[Cu Cl (C12 H6 N O2) (C14 H12 N2)]'
_chemical_formula_moiety 'C24 H18 Cl1 Cu1 N3 O2'
_chemical_formula_sum 'C24 H18 Cl Cu N3 O2'
_chemical_formula_weight 479.41
_chemical_name_systematic
;
Chloro(isoquinoline-1-carboxylato-O,N)(2,9-dimethyl-1,10-phenanthroline-
N,N')copper(II)
;
_space_group_IT_number 14
_symmetry_cell_setting monoclinic
_symmetry_space_group_name_Hall '-P 2yn'
_symmetry_space_group_name_H-M 'P 1 21/n 1'
_cell_angle_alpha 90
_cell_angle_beta 103.770(10)
_cell_angle_gamma 90
_cell_formula_units_Z 8
_cell_length_a 11.8550(10)
_cell_length_b 15.9550(10)
_cell_length_c 22.3910(10)
_cell_measurement_reflns_used 72742
_cell_measurement_temperature 180(2)
_cell_measurement_theta_max 27.49
_cell_measurement_theta_min 1.02
_cell_volume 4113.5(5)
_computing_cell_refinement 'SCALEPACK in HKL (Otwinowski & Minor, 1997)'
_computing_data_collection 'KappaCCD Server Software (Nonius, 1998)'
_computing_data_reduction 'SCALEPACK in HKL'
_computing_molecular_graphics 'CAMERON (Watkin et al., 1996)'
_computing_publication_material 'WinGX (Farrugia, 1999)'
_computing_structure_refinement 'SHELXL97 (Sheldrick, 1997)'
_computing_structure_solution 'SIR92 (Altomare et al., 1994)'
_diffrn_ambient_temperature 180(2)
_diffrn_detector_area_resol_mean 9
_diffrn_measured_fraction_theta_full .902
_diffrn_measured_fraction_theta_max .902
_diffrn_measurement_device '95mm CCD camera on \k-goniostat'
_diffrn_measurement_device_type 'Nonius KappaCCD'
_diffrn_measurement_method CCD
_diffrn_radiation_monochromator 'horizonally mounted graphite crystal'
_diffrn_radiation_source 'fine-focus sealed tube'
_diffrn_radiation_type MoK\a
_diffrn_radiation_wavelength .71073
_diffrn_reflns_av_R_equivalents .040
_diffrn_reflns_av_sigmaI/netI .053
_diffrn_reflns_limit_h_max 9
_diffrn_reflns_limit_h_min -14
_diffrn_reflns_limit_k_max 19
_diffrn_reflns_limit_k_min -13
_diffrn_reflns_limit_l_max 27
_diffrn_reflns_limit_l_min -20
_diffrn_reflns_number 14915
_diffrn_reflns_theta_full 26.00
_diffrn_reflns_theta_max 26.00
_diffrn_reflns_theta_min 1.79
_exptl_absorpt_coefficient_mu 1.219
_exptl_absorpt_correction_type none
_exptl_crystal_colour blue
_exptl_crystal_density_diffrn 1.548
_exptl_crystal_density_meas 1.54
_exptl_crystal_density_method flotation
_exptl_crystal_description parallelepiped
_exptl_crystal_F_000 1960
_exptl_crystal_size_max .25
_exptl_crystal_size_mid .23
_exptl_crystal_size_min .20
_refine_diff_density_max .35
_refine_diff_density_min -.63
_refine_ls_extinction_method none
_refine_ls_goodness_of_fit_ref 1.053
_refine_ls_hydrogen_treatment constr
_refine_ls_matrix_type full
_refine_ls_number_parameters 564
_refine_ls_number_reflns 7291
_refine_ls_number_restraints 0
_refine_ls_restrained_S_all 1.053
_refine_ls_R_factor_all .065
_refine_ls_R_factor_gt .041
_refine_ls_shift/su_max .001
_refine_ls_shift/su_mean .000
_refine_ls_structure_factor_coef Fsqd
_refine_ls_weighting_details 'calc w = 1/[\s^2^(Fo^2^)+(0.1P)^2^] where P=(Fo^2^+2Fc^2^)/3'
_refine_ls_weighting_scheme calc
_refine_ls_wR_factor_ref .118
_reflns_number_gt 5404
_reflns_number_total 7291
_reflns_threshold_expression I>2\s(I)
_cod_data_source_file na1524.cif
_cod_data_source_block I
_cod_original_sg_symbol_H-M 'P 21/n'
_cod_original_formula_sum 'C24 H18 Cl1 Cu1 N3 O2'
_cod_database_code 2012334
_cod_database_fobs_code 2012334

loop_
_symmetry_equiv_pos_as_xyz
'x, y, z'
'-x+1/2, y+1/2, -z+1/2'
'-x, -y, -z'
'x-1/2, -y-1/2, z-1/2'

loop_
_atom_site_label
_atom_site_fract_x
_atom_site_fract_y
_atom_site_fract_z
_atom_site_U_iso_or_equiv
_atom_site_adp_type
_atom_site_calc_flag
_atom_site_refinement_flags
_atom_site_occupancy
_atom_site_disorder_assembly
_atom_site_disorder_group
_atom_site_type_symbol
Cu1 .85423(3) .11159(2) .34493(2) .02421(12) Uani d . 1 . . Cu
Cl1 .71937(7) .10748(5) .25373(4) .0349(2) Uani d . 1 . . Cl
O1 .99955(17) .09785(12) .40693(10) .0326(5) Uani d . 1 . . O
N1 .8409(2) -.01078(15) .36344(11) .0252(5) Uani d . 1 . . N
C1 1.0267(3) .02433(19) .42741(14) .0297(7) Uani d . 1 . . C
O2 1.11572(19) .00542(14) .46510(11) .0450(6) Uani d . 1 . . O
C2 .9363(2) -.04292(18) .39963(13) .0247(6) Uani d . 1 . . C
C3 .9516(2) -.13104(18) .40889(13) .0258(6) Uani d . 1 . . C
C4 1.0538(3) -.1691(2) .44372(15) .0346(7) Uani d . 1 . . C
H4 1.1163 -.1353 .4654 .0486(18) Uiso calc R 1 . . H
C5 1.0627(3) -.2544(2) .44624(16) .0421(8) Uani d . 1 . . C
H5 1.1323 -.2794 .4692 .0486(18) Uiso calc R 1 . . H
C6 .9713(3) -.3056(2) .41558(16) .0401(8) Uani d . 1 . . C
H6 .9799 -.3648 .4176 .0486(18) Uiso calc R 1 . . H
C7 .8707(3) -.27168(19) .38309(15) .0363(8) Uani d . 1 . . C
H7 .8083 -.3070 .3636 .0486(18) Uiso calc R 1 . . H
C8 .8584(2) -.18360(17) .37813(14) .0265(6) Uani d . 1 . . C
C9 .7569(3) -.14592(19) .34269(14) .0318(7) Uani d . 1 . . C
H9 .6924 -.1797 .3236 .0486(18) Uiso calc R 1 . . H
C10 .7512(2) -.06150(18) .33576(14) .0288(7) Uani d . 1 . . C
H10 .6829 -.0371 .3110 .0486(18) Uiso calc R 1 . . H
N11 .75995(19) .19653(14) .39560(11) .0237(5) Uani d . 1 . . N
C12 .6827(2) .18092(18) .42886(13) .0250(6) Uani d . 1 . . C
C13 .6277(2) .24658(19) .45341(14) .0302(7) Uani d . 1 . . C
H13 .5726 .2339 .4768 .0486(18) Uiso calc R 1 . . H
C14 .6531(2) .3278(2) .44384(14) .0312(7) Uani d . 1 . . C
H14 .6160 .3719 .4603 .0486(18) Uiso calc R 1 . . H
C15 .7674(3) .42978(19) .39651(15) .0337(7) Uani d . 1 . . C
H15 .7344 .4761 .4129 .0486(18) Uiso calc R 1 . . H
C16 .8438(3) .44360(19) .36155(15) .0327(7) Uani d . 1 . . C
H16 .8638 .4995 .3538 .0486(18) Uiso calc R 1 . . H
C17 .9761(2) .38612(19) .29971(14) .0313(7) Uani d . 1 . . C
H17 .9995 .4409 .2912 .0486(18) Uiso calc R 1 . . H
C18 1.0211(2) .3177(2) .27671(14) .0324(7) Uani d . 1 . . C
H18 1.0753 .3250 .2520 .0486(18) Uiso calc R 1 . . H
C19 .9872(2) .23660(19) .28960(14) .0289(7) Uani d . 1 . . C
N20 .91137(19) .22526(14) .32417(11) .0245(5) Uani d . 1 . . N
C21 .8660(2) .29268(18) .34796(13) .0253(6) Uani d . 1 . . C
C22 .8953(2) .37560(18) .33591(14) .0278(7) Uani d . 1 . . C
C23 .7350(2) .34595(18) .40933(13) .0276(7) Uani d . 1 . . C
C24 .7856(2) .27772(17) .38563(13) .0238(6) Uani d . 1 . . C
C25 .6542(3) .09135(19) .43782(15) .0333(7) Uani d . 1 . . C
H251 .6254 .0647 .3977 .0486(18) Uiso calc R 1 . . H
H252 .5943 .0884 .4613 .0486(18) Uiso calc R 1 . . H
H253 .7242 .0622 .4604 .0486(18) Uiso calc R 1 . . H
C26 1.0316(3) .1602(2) .26391(15) .0370(8) Uani d . 1 . . C
H261 1.0533 .1178 .2963 .0486(18) Uiso calc R 1 . . H
H262 1.0998 .1750 .2485 .0486(18) Uiso calc R 1 . . H
H263 .9708 .1377 .2301 .0486(18) Uiso calc R 1 . . H
Cu51 1.14745(3) -.02256(2) .15969(2) .02570(12) Uani d . 1 . . Cu
Cl51 1.28626(7) -.01808(5) .24910(4) .0350(2) Uani d . 1 . . Cl
O51 .99770(18) -.00803(13) .10166(10) .0373(5) Uani d . 1 . . O
N51 1.1584(2) .10103(15) .14109(11) .0266(6) Uani d . 1 . . N
C51 .9683(3) .0657(2) .08261(15) .0362(8) Uani d . 1 . . C
O52 .8765(2) .08489(16) .04750(14) .0666(9) Uani d . 1 . . O
C52 1.0596(2) .13272(19) .10763(13) .0260(6) Uani d . 1 . . C
C53 1.0443(3) .22087(18) .09725(13) .0280(7) Uani d . 1 . . C
C54 .9391(3) .2582(2) .06507(15) .0357(7) Uani d . 1 . . C
H54 .8733 .2242 .0486 .0486(18) Uiso calc R 1 . . H
C55 .9322(3) .3437(2) .05771(16) .0459(9) Uani d . 1 . . C
H55 .8611 .3686 .0365 .0486(18) Uiso calc R 1 . . H
C56 1.0286(4) .3943(2) .08106(17) .0493(10) Uani d . 1 . . C
H56 1.0224 .4532 .0750 .0486(18) Uiso calc R 1 . . H
C57 1.1308(3) .3611(2) .11219(16) .0450(9) Uani d . 1 . . C
H57 1.1955 .3965 .1277 .0486(18) Uiso calc R 1 . . H
C58 1.1411(3) .27309(19) .12161(14) .0329(7) Uani d . 1 . . C
C59 1.2441(3) .2362(2) .15572(15) .0360(8) Uani d . 1 . . C
H59 1.3100 .2703 .1720 .0486(18) Uiso calc R 1 . . H
C60 1.2501(3) .15181(19) .16549(14) .0316(7) Uani d . 1 . . C
H60 1.3194 .1280 .1897 .0486(18) Uiso calc R 1 . . H
N61 1.2382(2) -.10542(14) .10602(11) .0251(5) Uani d . 1 . . N
C62 1.3122(2) -.08861(19) .07141(14) .0291(7) Uani d . 1 . . C
C63 1.3661(3) -.1533(2) .04530(14) .0351(8) Uani d . 1 . . C
H63 1.4202 -.1397 .0216 .0486(18) Uiso calc R 1 . . H
C64 1.3410(3) -.2347(2) .05384(15) .0359(8) Uani d . 1 . . C
H64 1.3765 -.2779 .0356 .0486(18) Uiso calc R 1 . . H
C65 1.2312(3) -.3389(2) .10153(15) .0365(8) Uani d . 1 . . C
H65 1.2633 -.3846 .0840 .0486(18) Uiso calc R 1 . . H
C66 1.1565(3) -.3540(2) .13721(15) .0348(8) Uani d . 1 . . C
H66 1.1370 -.4102 .1443 .0486(18) Uiso calc R 1 . . H
C67 1.0264(3) -.2993(2) .20116(15) .0347(7) Uani d . 1 . . C
H67 1.0030 -.3544 .2089 .0486(18) Uiso calc R 1 . . H
C68 .9822(3) -.2319(2) .22565(15) .0345(7) Uani d . 1 . . C
H68 .9277 -.2401 .2501 .0486(18) Uiso calc R 1 . . H
C69 1.0176(2) -.15030(19) .21473(14) .0306(7) Uani d . 1 . . C
N70 1.0925(2) -.13730(15) .17985(11) .0263(5) Uani d . 1 . . N
C71 1.1362(2) -.20369(17) .15426(12) .0214(6) Uani d . 1 . . C
C72 1.1062(3) -.28731(19) .16460(14) .0299(7) Uani d . 1 . . C
C73 1.2627(2) -.25504(19) .08964(14) .0302(7) Uani d . 1 . . C
C74 1.2141(2) -.18735(17) .11542(13) .0253(6) Uani d . 1 . . C
C75 1.3372(3) .0013(2) .06167(16) .0388(8) Uani d . 1 . . C
H751 1.2646 .0302 .0425 .0486(18) Uiso calc R 1 . . H
H752 1.3911 .0052 .0347 .0486(18) Uiso calc R 1 . . H
H753 1.3721 .0275 .1013 .0486(18) Uiso calc R 1 . . H
C76 .9733(3) -.0753(2) .24195(16) .0405(8) Uani d . 1 . . C
H761 1.0365 -.0504 .2733 .0486(18) Uiso calc R 1 . . H
H762 .9104 -.0922 .2609 .0486(18) Uiso calc R 1 . . H
H763 .9440 -.0340 .2096 .0486(18) Uiso calc R 1 . . H

loop_
_atom_site_aniso_label
_atom_site_aniso_U_11
_atom_site_aniso_U_22
_atom_site_aniso_U_33
_atom_site_aniso_U_12
_atom_site_aniso_U_13
_atom_site_aniso_U_23
Cu1 .0241(2) .0232(2) .0256(2) .00144(13) .00654(16) .00088(14)
Cl1 .0393(5) .0338(4) .0276(4) .0049(3) -.0001(3) .0000(3)
O1 .0293(12) .0249(11) .0400(13) -.0037(8) .0008(10) .0020(9)
N1 .0253(13) .0267(14) .0244(13) .0018(10) .0075(11) .0011(10)
C1 .0245(16) .0347(18) .0293(17) -.0021(13) .0051(13) .0041(14)
O2 .0338(13) .0380(13) .0516(15) -.0042(10) -.0130(11) .0104(11)
C2 .0245(15) .0270(16) .0240(15) -.0004(12) .0087(12) .0016(12)
C3 .0282(16) .0285(16) .0214(15) .0017(12) .0074(12) .0032(13)
C4 .0336(17) .0326(18) .0347(19) .0035(13) .0022(14) .0026(14)
C5 .042(2) .038(2) .044(2) .0115(15) .0062(16) .0088(16)
C6 .058(2) .0269(18) .037(2) .0100(15) .0161(17) .0032(15)
C7 .050(2) .0265(17) .0337(19) -.0016(14) .0117(16) .0032(14)
C8 .0327(16) .0230(16) .0247(16) .0002(12) .0086(13) .0016(12)
C9 .0308(16) .0320(18) .0313(18) -.0067(13) .0050(14) -.0003(14)
C10 .0235(15) .0296(17) .0307(17) -.0010(12) .0013(13) -.0002(13)
N11 .0234(12) .0243(13) .0235(13) .0010(9) .0058(10) .0001(10)
C12 .0209(14) .0322(17) .0212(15) -.0015(12) .0035(12) -.0014(12)
C13 .0274(16) .0362(18) .0283(17) .0029(13) .0090(13) .0004(14)
C14 .0278(16) .0389(19) .0258(17) .0086(13) .0044(13) -.0066(14)
C15 .0345(17) .0263(17) .0367(19) .0068(13) .0018(14) -.0027(14)
C16 .0345(18) .0227(16) .0369(19) -.0021(12) .0006(15) .0015(14)
C17 .0264(16) .0315(18) .0337(18) -.0061(12) .0028(14) .0077(14)
C18 .0250(15) .0431(19) .0299(18) -.0051(13) .0082(13) .0049(14)
C19 .0226(15) .0404(18) .0239(16) .0005(12) .0062(12) .0024(13)
N20 .0226(12) .0281(14) .0232(13) -.0004(10) .0061(10) .0009(10)
C21 .0216(14) .0265(16) .0269(16) .0013(11) .0040(12) .0021(12)
C22 .0229(15) .0279(16) .0298(17) .0000(12) .0005(12) .0043(13)
C23 .0269(15) .0270(16) .0265(17) .0059(12) .0016(13) -.0013(13)
C24 .0220(14) .0241(15) .0232(15) .0007(11) .0012(12) -.0007(12)
C25 .0318(17) .0352(18) .0361(19) -.0049(13) .0144(14) -.0001(14)
C26 .0357(18) .045(2) .0353(19) .0041(14) .0189(15) -.0023(15)
Cu51 .0245(2) .0253(2) .0275(2) -.00001(14) .00657(16) .00057(15)
Cl51 .0376(4) .0345(4) .0297(4) .0040(3) .0015(3) -.0019(3)
O51 .0307(12) .0320(13) .0448(14) -.0045(9) .0004(10) .0048(10)
N51 .0246(13) .0303(14) .0253(14) -.0016(10) .0071(11) -.0004(11)
C51 .0293(18) .042(2) .0361(19) -.0072(14) .0054(15) .0086(16)
O52 .0434(16) .0527(17) .083(2) -.0141(12) -.0265(15) .0276(15)
C52 .0246(15) .0331(17) .0215(15) -.0002(12) .0082(12) .0017(13)
C53 .0335(17) .0321(17) .0216(15) .0032(13) .0128(13) .0024(13)
C54 .0381(18) .040(2) .0306(18) .0083(14) .0118(15) .0036(15)
C55 .053(2) .048(2) .038(2) .0229(18) .0140(17) .0008(17)
C56 .073(3) .031(2) .044(2) .0135(18) .015(2) -.0014(16)
C57 .065(2) .0304(19) .038(2) -.0043(16) .0106(18) -.0046(15)
C58 .0412(18) .0305(18) .0287(17) .0019(14) .0118(14) -.0026(13)
C59 .0398(19) .0328(19) .0337(18) -.0088(14) .0051(15) -.0023(14)
C60 .0264(16) .0355(19) .0310(18) -.0027(13) .0030(13) .0003(14)
N61 .0230(12) .0293(14) .0236(13) -.0004(10) .0068(10) -.0013(10)
C62 .0260(16) .0373(18) .0236(16) -.0025(13) .0049(13) -.0007(13)
C63 .0307(17) .047(2) .0296(18) .0000(14) .0112(14) -.0055(15)
C64 .0299(17) .045(2) .0321(18) .0073(14) .0053(14) -.0069(15)
C65 .0358(18) .0279(18) .041(2) .0081(14) .0003(15) -.0030(15)
C66 .0340(18) .0253(17) .0394(19) -.0004(13) -.0028(15) .0016(14)
C67 .0335(17) .0337(18) .0325(18) -.0066(14) -.0008(14) .0074(14)
C68 .0285(16) .045(2) .0306(18) -.0066(14) .0086(14) .0060(15)
C69 .0268(16) .0386(19) .0273(17) -.0017(13) .0085(13) .0033(14)
N70 .0241(12) .0303(14) .0247(13) -.0011(10) .0063(10) .0013(11)
C71 .0206(14) .0247(15) .0156(14) .0024(11) -.0022(11) .0015(11)
C72 .0251(15) .0301(17) .0306(17) -.0016(12) -.0010(13) .0041(13)
C73 .0251(16) .0342(18) .0283(17) .0058(12) .0007(13) -.0016(14)
C74 .0222(14) .0288(16) .0227(15) .0014(11) .0009(12) -.0005(12)
C75 .0413(19) .0397(19) .040(2) -.0068(15) .0198(16) .0004(16)
C76 .0411(19) .044(2) .042(2) .0002(15) .0219(16) .0005(16)

loop_
_atom_type_symbol
_atom_type_description
_atom_type_scat_dispersion_real
_atom_type_scat_dispersion_imag
_atom_type_scat_source
C C .0033 .0016 'International Tables Vol C Tables 4.2.6.8 and 6.1.1.4'
N N .0061 .0033 'International Tables Vol C Tables 4.2.6.8 and 6.1.1.4'
O O .0106 .0060 'International Tables Vol C Tables 4.2.6.8 and 6.1.1.4'
Cl Cl .1484 .1585 'International Tables Vol C Tables 4.2.6.8 and 6.1.1.4'
Cu Cu .3201 1.2651 'International Tables Vol C Tables 4.2.6.8 and 6.1.1.4'
H H .0000 .0000 'International Tables Vol C Tables 4.2.6.8 and 6.1.1.4'

loop_
_geom_angle_atom_site_label_1
_geom_angle_atom_site_label_2
_geom_angle_atom_site_label_3
_geom_angle
_geom_angle_publ_flag
O1 Cu1 N1 80.99(9) yes
O1 Cu1 N20 88.68(9) yes
N1 Cu1 N20 164.30(9) yes
O1 Cu1 N11 99.84(9) yes
N1 Cu1 N11 114.33(9) yes
N20 Cu1 N11 78.95(9) yes
O1 Cu1 Cl1 161.53(7) yes
N1 Cu1 Cl1 94.83(7) yes
N20 Cu1 Cl1 91.24(7) yes
N11 Cu1 Cl1 98.27(6) yes
C1 O1 Cu1 117.69(18) yes
C2 N1 C10 120.5(3) no
C2 N1 Cu1 113.83(19) yes
C10 N1 Cu1 125.0(2) yes
O2 C1 O1 125.4(3) yes
O2 C1 C2 120.7(3) yes
O1 C1 C2 113.9(2) yes
N1 C2 C3 122.0(3) no
N1 C2 C1 112.8(2) no
C3 C2 C1 125.2(3) no
C4 C3 C2 124.5(3) no
C4 C3 C8 118.6(3) no
C2 C3 C8 116.9(3) no
C5 C4 C3 119.9(3) no
C4 C5 C6 121.2(3) no
C7 C6 C5 120.7(3) no
C6 C7 C8 120.1(3) no
C9 C8 C7 121.8(3) no
C9 C8 C3 118.7(3) no
C7 C8 C3 119.5(3) no
C10 C9 C8 120.1(3) no
C9 C10 N1 121.7(3) no
C12 N11 C24 118.6(2) no
C12 N11 Cu1 131.60(19) no
C24 N11 Cu1 109.65(17) no
N11 C12 C13 121.4(3) no
N11 C12 C25 117.4(2) no
C13 C12 C25 121.2(3) no
C14 C13 C12 120.4(3) no
C13 C14 C23 119.4(3) no
C16 C15 C23 121.0(3) no
C15 C16 C22 121.2(3) no
C18 C17 C22 120.2(3) no
C17 C18 C19 120.1(3) no
N20 C19 C18 120.7(3) no
N20 C19 C26 117.4(3) no
C18 C19 C26 121.8(3) no
C19 N20 C21 120.2(2) no
C19 N20 Cu1 124.3(2) no
C21 N20 Cu1 115.52(18) no
N20 C21 C22 121.8(3) no
N20 C21 C24 118.4(2) no
C22 C21 C24 119.8(3) no
C17 C22 C21 117.1(3) no
C17 C22 C16 123.8(3) no
C21 C22 C16 119.1(3) no
C24 C23 C14 117.4(3) no
C24 C23 C15 119.1(3) no
C14 C23 C15 123.5(3) no
N11 C24 C23 122.9(3) no
N11 C24 C21 117.4(2) no
C23 C24 C21 119.7(3) no
O51 Cu51 N51 80.77(9) yes
O51 Cu51 N70 88.05(9) yes
N51 Cu51 N70 164.41(9) yes
O51 Cu51 N61 101.03(9) yes
N51 Cu51 N61 113.83(9) yes
N70 Cu51 N61 78.85(9) yes
O51 Cu51 Cl51 159.83(7) yes
N51 Cu51 Cl51 94.72(7) yes
N70 Cu51 Cl51 92.06(7) yes
N61 Cu51 Cl51 98.78(6) yes
C51 O51 Cu51 117.88(19) yes
C52 N51 C60 120.8(3) no
C52 N51 Cu51 113.27(19) yes
C60 N51 Cu51 125.5(2) yes
O52 C51 O51 125.5(3) yes
O52 C51 C52 120.3(3) yes
O51 C51 C52 114.2(3) yes
N51 C52 C53 121.7(3) no
N51 C52 C51 113.0(3) no
C53 C52 C51 125.2(3) no
C54 C53 C58 118.9(3) no
C54 C53 C52 124.0(3) no
C58 C53 C52 117.1(3) no
C55 C54 C53 119.9(3) no
C54 C55 C56 120.6(3) no
C57 C56 C55 121.2(3) no
C56 C57 C58 119.9(3) no
C59 C58 C53 118.8(3) no
C59 C58 C57 121.8(3) no
C53 C58 C57 119.4(3) no
C60 C59 C58 120.4(3) no
N51 C60 C59 121.2(3) no
C62 N61 C74 118.3(2) no
C62 N61 Cu51 131.70(19) no
C74 N61 Cu51 109.84(18) no
N61 C62 C63 121.4(3) no
N61 C62 C75 117.5(3) no
C63 C62 C75 121.2(3) no
C64 C63 C62 120.4(3) no
C63 C64 C73 120.0(3) no
C66 C65 C73 121.0(3) no
C65 C66 C72 121.5(3) no
C68 C67 C72 120.1(3) no
C67 C68 C69 120.0(3) no
N70 C69 C68 120.9(3) no
N70 C69 C76 117.6(3) no
C68 C69 C76 121.5(3) no
C69 N70 C71 119.9(2) no
C69 N70 Cu51 124.4(2) no
C71 N70 Cu51 115.66(18) no
N70 C71 C72 121.9(3) no
N70 C71 C74 118.5(2) no
C72 C71 C74 119.6(3) no
C67 C72 C71 117.1(3) no
C67 C72 C66 123.9(3) no
C71 C72 C66 119.0(3) no
C64 C73 C74 116.6(3) no
C64 C73 C65 124.1(3) no
C74 C73 C65 119.3(3) no
N61 C74 C73 123.3(3) no
N61 C74 C71 117.1(2) no
C73 C74 C71 119.6(3) no

loop_
_geom_bond_atom_site_label_1
_geom_bond_atom_site_label_2
_geom_bond_site_symmetry_2
_geom_bond_distance
_geom_bond_publ_flag
Cu1 O1 . 1.950(2) yes
Cu1 N1 . 2.010(2) yes
Cu1 N20 . 2.028(2) yes
Cu1 N11 . 2.231(2) yes
Cu1 Cl1 . 2.2752(9) yes
O1 C1 . 1.273(3) yes
N1 C2 . 1.327(4) yes
N1 C10 . 1.363(4) no
C1 O2 . 1.222(3) yes
C1 C2 . 1.539(4) yes
C2 C3 . 1.427(4) no
C3 C4 . 1.412(4) no
C3 C8 . 1.427(4) no
C4 C5 . 1.365(4) no
C5 C6 . 1.400(5) no
C6 C7 . 1.353(4) no
C7 C8 . 1.415(4) no
C8 C9 . 1.409(4) no
C9 C10 . 1.356(4) no
N11 C12 . 1.334(4) no
N11 C24 . 1.361(3) no
C12 C13 . 1.413(4) no
C12 C25 . 1.493(4) no
C13 C14 . 1.359(4) no
C14 C23 . 1.407(4) no
C15 C16 . 1.349(4) no
C15 C23 . 1.439(4) no
C16 C22 . 1.430(4) no
C17 C18 . 1.369(4) no
C17 C22 . 1.404(4) no
C18 C19 . 1.405(4) no
C19 N20 . 1.331(4) no
C19 C26 . 1.496(4) no
N20 C21 . 1.366(4) no
C21 C22 . 1.410(4) no
C21 C24 . 1.435(4) no
C23 C24 . 1.406(4) no
Cu51 O51 . 1.948(2) yes
Cu51 N51 . 2.026(2) yes
Cu51 N70 . 2.030(2) yes
Cu51 N61 . 2.228(2) yes
Cu51 Cl51 . 2.2701(9) yes
O51 C51 . 1.271(4) yes
N51 C52 . 1.330(4) yes
N51 C60 . 1.362(4) no
C51 O52 . 1.220(4) yes
C51 C52 . 1.530(4) yes
C52 C53 . 1.430(4) no
C53 C54 . 1.415(4) no
C53 C58 . 1.418(4) no
C54 C55 . 1.374(5) no
C55 C56 . 1.395(5) no
C56 C57 . 1.354(5) no
C57 C58 . 1.420(4) no
C58 C59 . 1.406(4) no
C59 C60 . 1.363(4) no
N61 C62 . 1.329(4) no
N61 C74 . 1.365(3) no
C62 C63 . 1.411(4) no
C62 C75 . 1.491(4) no
C63 C64 . 1.356(5) no
C64 C73 . 1.402(4) no
C65 C66 . 1.347(5) no
C65 C73 . 1.431(4) no
C66 C72 . 1.428(4) no
C67 C68 . 1.367(4) no
C67 C72 . 1.404(4) no
C68 C69 . 1.406(4) no
C69 N70 . 1.331(4) no
C69 C76 . 1.494(4) no
N70 C71 . 1.364(4) no
C71 C72 . 1.414(4) no
C71 C74 . 1.435(4) no
C73 C74 . 1.411(4) no

loop_
_geom_hbond_atom_site_label_D
_geom_hbond_atom_site_label_H
_geom_hbond_atom_site_label_A
_geom_hbond_site_symmetry_A
_geom_hbond_distance_DH
_geom_hbond_distance_HA
_geom_hbond_distance_DA
_geom_hbond_angle_DHA
C4 H4 O2 1_555 .95 2.24 2.890(4) 124
C54 H54 O52 1_555 .95 2.22 2.866(4) 124
C10 H10 Cl1 1_555 .95 2.72 3.233(3) 114
C60 H60 Cl51 1_555 .95 2.76 3.264(3) 114
C25 H253 O2 3_756 .98 2.46 3.424(4) 169
C15 H15 O52 2_655 .95 2.47 3.409(4) 172
